data_2022790
loop_
_publ_author_name
'Maharramov, Abel'
'Shikhaliyev, Namiq Q.'
'Qajar, Ayten'
'Atakishiyeva, Gulnar T.'
'Niyazova, Ayten'
'Khrustalev, Victor N.'
'Akkurt, Mehmet'
'Y\?ild\?ir\?im, Sema \"Ozt\"urk'
'Bhattarai, Ajaya'

_publ_section_title
;
 Crystal structures and Hirshfeld surface analyses of
 (E)-1-[1-(4-tert-butylphenyl)-2,2-dichloroethenyl]-2-phenyldiazene,
 (E)-1-[1-(4-tert-butylphenyl)-2,2-dichloroethenyl]-2-(4-methylphenyl)diazene,
 (E)-1-[1-(4-tert-butylphenyl)-2,2-dichloroethenyl]-2-(4-methoxyphenyl)diazene
 and
 (E)-1-[1-(4-tert-butylphenyl)-2,2-dichloroethenyl]-2-(3-methylphenyl)diazene
;
_journal_coeditor_code WM5684
_journal_issue 7
_journal_name_full 'Acta Crystallographica Section E Crystallographic Communications'
_journal_paper_doi 10.1107/S205698902300511X
_journal_volume 79
_journal_year 2023
_chemical_formula_iupac 'C18 H18 Cl2 N2'
_chemical_formula_moiety 'C18 H18 Cl2 N2'
_chemical_formula_sum 'C18 H18 Cl2 N2'
_chemical_formula_weight 333.24
_chemical_name_systematic (<i>E</i>)-1-[1-(4-<i>tert</i>-Butylphenyl)-2,2-dichloroethenyl]-2-phenyldiazene
_space_group_crystal_system monoclinic
_space_group_IT_number 15
_space_group_name_Hall '-C 2yc'
_space_group_name_H-M_alt 'C 1 2/c 1'
_atom_sites_solution_hydrogens geom
_audit_creation_method SHELXL-2018/3
_cell_angle_alpha 90
_cell_angle_beta 132.669(4)
_cell_angle_gamma 90
_cell_formula_units_Z 8
_cell_length_a 31.7847(8)
_cell_length_b 6.02890(10)
_cell_length_c 23.7220(6)
_cell_measurement_reflns_used 12999
_cell_measurement_temperature 100(2)
_cell_measurement_theta_max 77.25
_cell_measurement_theta_min 3.73
_cell_volume 3342.4(3)
_computing_cell_refinement
;
CrysAlisPro (Rigaku OD, 2021)
;
_computing_data_collection
;
CrysAlisPro (Rigaku OD, 2021)
;
_computing_data_reduction
;
CrysAlisPro (Rigaku OD, 2021)
;
_computing_molecular_graphics
;
ORTEP-3 for Windows (Farrugia, 2012)
;
_computing_publication_material
;
PLATON (Spek, 2020)
;
_computing_structure_refinement
;
<i>SHELXL2016/6</i> (Sheldrick, 2015b)
;
_computing_structure_solution
;
<i>SHELXT2016/6</i> (Sheldrick, 2015a)
;
_diffrn_ambient_temperature 100(2)
_diffrn_measured_fraction_theta_full 0.999
_diffrn_measured_fraction_theta_max 0.992
_diffrn_measurement_device_type 'XtaLAB Synergy, Dualflex, HyPix'
_diffrn_measurement_method '\f and \w'
_diffrn_radiation_type CuK\a
_diffrn_radiation_wavelength 1.54184
_diffrn_reflns_av_R_equivalents 0.0742
_diffrn_reflns_av_unetI/netI 0.0402
_diffrn_reflns_limit_h_max 33
_diffrn_reflns_limit_h_min -40
_diffrn_reflns_limit_k_max 7
_diffrn_reflns_limit_k_min -7
_diffrn_reflns_limit_l_max 30
_diffrn_reflns_limit_l_min -30
_diffrn_reflns_number 25151
_diffrn_reflns_theta_full 67.684
_diffrn_reflns_theta_max 77.710
_diffrn_reflns_theta_min 3.743
_diffrn_source 'micro-focus sealed X-ray tube'
_diffrn_standards_decay_% 0
_diffrn_standards_interval_count 0
_diffrn_standards_interval_time 0
_diffrn_standards_number 0
_exptl_absorpt_coefficient_mu 3.460
_exptl_absorpt_correction_T_max 0.580
_exptl_absorpt_correction_T_min 0.339
_exptl_absorpt_correction_type multi-scan
_exptl_absorpt_process_details
;
(<i>CrysAlisPro</i>; Rigaku OD, 2021)
;
_exptl_crystal_colour red
_exptl_crystal_density_diffrn 1.324
_exptl_crystal_description prism
_exptl_crystal_F_000 1392
_exptl_crystal_size_max 0.230
_exptl_crystal_size_mid 0.180
_exptl_crystal_size_min 0.150
_refine_diff_density_max 0.344
_refine_diff_density_min -0.355
_refine_ls_extinction_method none
_refine_ls_goodness_of_fit_ref 1.082
_refine_ls_hydrogen_treatment constr
_refine_ls_matrix_type full
_refine_ls_number_parameters 202
_refine_ls_number_reflns 3543
_refine_ls_number_restraints 0
_refine_ls_restrained_S_all 1.082
_refine_ls_R_factor_all 0.0406
_refine_ls_R_factor_gt 0.0381
_refine_ls_shift/su_max 0.001
_refine_ls_shift/su_mean 0.000
_refine_ls_structure_factor_coef Fsqd
_refine_ls_weighting_details 'w=1/[\s^2^(Fo^2^)+(0.0617P)^2^+1.5568P] where P=(Fo^2^+2Fc^2^)/3'
_refine_ls_weighting_scheme calc
_refine_ls_wR_factor_gt 0.1021
_refine_ls_wR_factor_ref 0.1050
_reflns_number_gt 3242
_reflns_number_total 3543
_reflns_threshold_expression 'I > 2\s(I)'
_cod_data_source_file wm5684sup1.cif
_cod_data_source_block I
_cod_original_cell_volume 3342.4(2)
_cod_original_sg_symbol_H-M 'C 2/c'
_cod_database_code 2022790
_shelx_space_group_comment
;
The symmetry employed for this shelxl refinement is uniquely defined
by the following loop, which should always be used as a source of
symmetry information in preference to the above space-group names.
They are only intended as comments.
;
_shelx_estimated_absorpt_t_min 0.503
_shelx_estimated_absorpt_t_max 0.625

loop_
_space_group_symop_operation_xyz
'x, y, z'
'-x, y, -z+1/2'
'x+1/2, y+1/2, z'
'-x+1/2, y+1/2, -z+1/2'
'-x, -y, -z'
'x, -y, z-1/2'
'-x+1/2, -y+1/2, -z'
'x+1/2, -y+1/2, z-1/2'

loop_
_atom_site_type_symbol
_atom_site_label
_atom_site_fract_x
_atom_site_fract_y
_atom_site_fract_z
_atom_site_U_iso_or_equiv
_atom_site_adp_type
_atom_site_calc_flag
_atom_site_occupancy
_atom_site_disorder_assembly
_atom_site_disorder_group
C C1 0.41113(6) 0.3707(3) 0.34806(7) 0.0190(3) Uani d 1 . .
C C2 0.44632(6) 0.2439(3) 0.34891(8) 0.0202(3) Uani d 1 . .
C C3 0.40396(6) 0.3436(2) 0.40351(8) 0.0181(3) Uani d 1 . .
C C4 0.42175(6) 0.5130(3) 0.45571(8) 0.0209(3) Uani d 1 . .
H H4 0.439678 0.641238 0.456824 0.025 Uiso calc 1 . .
C C5 0.41349(6) 0.4962(2) 0.50612(8) 0.0202(3) Uani d 1 . .
H H5 0.426029 0.613327 0.541285 0.024 Uiso calc 1 . .
C C6 0.38719(6) 0.3110(2) 0.50615(7) 0.0174(3) Uani d 1 . .
C C7 0.37085(6) 0.1406(3) 0.45491(8) 0.0202(3) Uani d 1 . .
H H7 0.353829 0.010531 0.454639 0.024 Uiso calc 1 . .
C C8 0.37887(6) 0.1563(3) 0.40417(8) 0.0202(3) Uani d 1 . .
H H8 0.367082 0.037981 0.369712 0.024 Uiso calc 1 . .
C C9 0.37725(6) 0.2913(2) 0.56103(8) 0.0190(3) Uani d 1 . .
C C10 0.37583(8) 0.5188(3) 0.58853(10) 0.0298(4) Uani d 1 . .
H H10A 0.413067 0.591510 0.617926 0.045 Uiso calc 1 . .
H H10B 0.367473 0.499800 0.621133 0.045 Uiso calc 1 . .
H H10C 0.346043 0.610581 0.544116 0.045 Uiso calc 1 . .
C C11 0.32022(7) 0.1755(3) 0.52144(9) 0.0276(3) Uani d 1 . .
H H11A 0.289387 0.251751 0.473242 0.041 Uiso calc 1 . .
H H11B 0.312533 0.179721 0.555056 0.041 Uiso calc 1 . .
H H11C 0.322279 0.020866 0.510718 0.041 Uiso calc 1 . .
C C12 0.42652(7) 0.1554(3) 0.63116(9) 0.0290(4) Uani d 1 . .
H H12A 0.427998 0.009439 0.614365 0.044 Uiso calc 1 . .
H H12B 0.420195 0.136703 0.665981 0.044 Uiso calc 1 . .
H H12C 0.462777 0.233242 0.657860 0.044 Uiso calc 1 . .
C C13 0.31598(6) 0.8111(3) 0.23028(8) 0.0190(3) Uani d 1 . .
C C14 0.33920(6) 0.9139(3) 0.20375(8) 0.0223(3) Uani d 1 . .
H H14 0.373214 0.858034 0.217910 0.027 Uiso calc 1 . .
C C15 0.31215(7) 1.0977(3) 0.15666(9) 0.0263(3) Uani d 1 . .
H H15 0.327976 1.169410 0.138947 0.032 Uiso calc 1 . .
C C16 0.26201(7) 1.1785(3) 0.13505(8) 0.0258(3) Uani d 1 . .
H H16 0.243926 1.305662 0.103079 0.031 Uiso calc 1 . .
C C17 0.23826(6) 1.0734(3) 0.16015(8) 0.0260(3) Uani d 1 . .
H H17 0.203476 1.126355 0.144314 0.031 Uiso calc 1 . .
C C18 0.26553(6) 0.8909(3) 0.20839(8) 0.0231(3) Uani d 1 . .
H H18 0.249845 0.820563 0.226471 0.028 Uiso calc 1 . .
Cl Cl1 0.48464(2) 0.02700(6) 0.41131(2) 0.02358(12) Uani d 1 . .
Cl Cl2 0.45673(2) 0.28133(7) 0.28705(2) 0.02385(12) Uani d 1 . .
N N1 0.38241(5) 0.5414(2) 0.29193(7) 0.0193(3) Uani d 1 . .
N N2 0.34302(5) 0.6330(2) 0.28416(6) 0.0199(3) Uani d 1 . .

loop_
_atom_site_aniso_label
_atom_site_aniso_U_11
_atom_site_aniso_U_22
_atom_site_aniso_U_33
_atom_site_aniso_U_12
_atom_site_aniso_U_13
_atom_site_aniso_U_23
C1 0.0203(6) 0.0199(7) 0.0164(6) -0.0021(5) 0.0123(5) -0.0010(5)
C2 0.0205(7) 0.0230(7) 0.0170(6) -0.0001(5) 0.0127(5) 0.0002(5)
C3 0.0195(6) 0.0190(7) 0.0164(6) 0.0016(5) 0.0123(5) 0.0006(5)
C4 0.0251(7) 0.0194(7) 0.0208(6) -0.0038(5) 0.0165(6) -0.0018(6)
C5 0.0245(7) 0.0186(7) 0.0184(6) -0.0035(5) 0.0149(6) -0.0044(5)
C6 0.0193(6) 0.0179(7) 0.0161(6) 0.0022(5) 0.0124(5) 0.0014(5)
C7 0.0245(7) 0.0177(7) 0.0214(6) -0.0027(5) 0.0168(6) -0.0021(5)
C8 0.0246(7) 0.0179(7) 0.0198(6) -0.0018(5) 0.0157(6) -0.0039(5)
C9 0.0256(7) 0.0175(7) 0.0190(6) 0.0018(5) 0.0171(6) 0.0012(5)
C10 0.0499(10) 0.0213(8) 0.0375(8) 0.0005(7) 0.0373(8) -0.0022(7)
C11 0.0296(8) 0.0337(9) 0.0284(7) -0.0040(7) 0.0232(7) -0.0027(7)
C12 0.0323(8) 0.0366(9) 0.0246(7) 0.0103(7) 0.0218(7) 0.0099(7)
C13 0.0204(6) 0.0203(7) 0.0154(6) -0.0014(5) 0.0118(5) -0.0025(5)
C14 0.0238(7) 0.0233(7) 0.0223(6) 0.0001(6) 0.0167(6) -0.0008(6)
C15 0.0295(8) 0.0250(8) 0.0261(7) -0.0028(6) 0.0196(6) 0.0012(6)
C16 0.0282(8) 0.0217(8) 0.0198(6) 0.0029(6) 0.0133(6) 0.0017(6)
C17 0.0223(7) 0.0308(8) 0.0216(7) 0.0048(6) 0.0136(6) -0.0002(6)
C18 0.0218(7) 0.0291(8) 0.0197(6) -0.0007(6) 0.0145(6) -0.0021(6)
Cl1 0.0259(2) 0.0243(2) 0.02326(19) 0.00553(13) 0.01777(16) 0.00450(13)
Cl2 0.0253(2) 0.0312(2) 0.02177(19) 0.00330(13) 0.01869(16) 0.00240(13)
N1 0.0210(6) 0.0201(6) 0.0174(5) -0.0001(5) 0.0132(5) -0.0006(5)
N2 0.0212(6) 0.0217(6) 0.0181(5) -0.0003(5) 0.0138(5) -0.0009(5)

loop_
_atom_type_symbol
_atom_type_description
_atom_type_scat_dispersion_real
_atom_type_scat_dispersion_imag
_atom_type_scat_source
C C 0.0181 0.0091 'International Tables Vol C Tables 4.2.6.8 and 6.1.1.4'
H H 0.0000 0.0000 'International Tables Vol C Tables 4.2.6.8 and 6.1.1.4'
Cl Cl 0.3639 0.7018 'International Tables Vol C Tables 4.2.6.8 and 6.1.1.4'
N N 0.0311 0.0180 'International Tables Vol C Tables 4.2.6.8 and 6.1.1.4'

loop_
_geom_angle_atom_site_label_1
_geom_angle_atom_site_label_2
_geom_angle_atom_site_label_3
_geom_angle_site_symmetry_1
_geom_angle_site_symmetry_3
_geom_angle
_geom_angle_publ_flag
C2 C1 N1 . . 115.21(13) ?
C2 C1 C3 . . 123.29(13) ?
N1 C1 C3 . . 121.45(13) ?
C1 C2 Cl1 . . 122.94(12) ?
C1 C2 Cl2 . . 123.42(12) ?
Cl1 C2 Cl2 . . 113.64(9) ?
C8 C3 C4 . . 118.41(13) ?
C8 C3 C1 . . 122.15(13) ?
C4 C3 C1 . . 119.42(13) ?
C5 C4 C3 . . 120.69(14) ?
C5 C4 H4 . . 119.7 ?
C3 C4 H4 . . 119.7 ?
C4 C5 C6 . . 121.41(13) ?
C4 C5 H5 . . 119.3 ?
C6 C5 H5 . . 119.3 ?
C5 C6 C7 . . 117.28(13) ?
C5 C6 C9 . . 121.94(13) ?
C7 C6 C9 . . 120.78(13) ?
C8 C7 C6 . . 121.63(14) ?
C8 C7 H7 . . 119.2 ?
C6 C7 H7 . . 119.2 ?
C3 C8 C7 . . 120.55(13) ?
C3 C8 H8 . . 119.7 ?
C7 C8 H8 . . 119.7 ?
C11 C9 C10 . . 107.75(13) ?
C11 C9 C12 . . 109.54(13) ?
C10 C9 C12 . . 108.60(13) ?
C11 C9 C6 . . 110.65(12) ?
C10 C9 C6 . . 111.93(12) ?
C12 C9 C6 . . 108.33(12) ?
C9 C10 H10A . . 109.5 ?
C9 C10 H10B . . 109.5 ?
H10A C10 H10B . . 109.5 ?
C9 C10 H10C . . 109.5 ?
H10A C10 H10C . . 109.5 ?
H10B C10 H10C . . 109.5 ?
C9 C11 H11A . . 109.5 ?
C9 C11 H11B . . 109.5 ?
H11A C11 H11B . . 109.5 ?
C9 C11 H11C . . 109.5 ?
H11A C11 H11C . . 109.5 ?
H11B C11 H11C . . 109.5 ?
C9 C12 H12A . . 109.5 ?
C9 C12 H12B . . 109.5 ?
H12A C12 H12B . . 109.5 ?
C9 C12 H12C . . 109.5 ?
H12A C12 H12C . . 109.5 ?
H12B C12 H12C . . 109.5 ?
C18 C13 C14 . . 120.28(14) ?
C18 C13 N2 . . 115.83(13) ?
C14 C13 N2 . . 123.75(13) ?
C15 C14 C13 . . 119.32(14) ?
C15 C14 H14 . . 120.3 ?
C13 C14 H14 . . 120.3 ?
C14 C15 C16 . . 120.54(15) ?
C14 C15 H15 . . 119.7 ?
C16 C15 H15 . . 119.7 ?
C15 C16 C17 . . 120.12(15) ?
C15 C16 H16 . . 119.9 ?
C17 C16 H16 . . 119.9 ?
C18 C17 C16 . . 119.81(14) ?
C18 C17 H17 . . 120.1 ?
C16 C17 H17 . . 120.1 ?
C17 C18 C13 . . 119.91(14) ?
C17 C18 H18 . . 120.0 ?
C13 C18 H18 . . 120.0 ?
N2 N1 C1 . . 113.43(12) ?
N1 N2 C13 . . 113.31(12) ?

loop_
_geom_bond_atom_site_label_1
_geom_bond_atom_site_label_2
_geom_bond_site_symmetry_2
_geom_bond_distance
_geom_bond_publ_flag
C1 C2 . 1.344(2) ?
C1 N1 . 1.4205(19) ?
C1 C3 . 1.4886(19) ?
C2 Cl1 . 1.7146(15) ?
C2 Cl2 . 1.7240(15) ?
C3 C8 . 1.388(2) ?
C3 C4 . 1.396(2) ?
C4 C5 . 1.391(2) ?
C4 H4 . 0.9500 ?
C5 C6 . 1.395(2) ?
C5 H5 . 0.9500 ?
C6 C7 . 1.396(2) ?
C6 C9 . 1.5381(19) ?
C7 C8 . 1.393(2) ?
C7 H7 . 0.9500 ?
C8 H8 . 0.9500 ?
C9 C11 . 1.532(2) ?
C9 C10 . 1.532(2) ?
C9 C12 . 1.536(2) ?
C10 H10A . 0.9800 ?
C10 H10B . 0.9800 ?
C10 H10C . 0.9800 ?
C11 H11A . 0.9800 ?
C11 H11B . 0.9800 ?
C11 H11C . 0.9800 ?
C12 H12A . 0.9800 ?
C12 H12B . 0.9800 ?
C12 H12C . 0.9800 ?
C13 C18 . 1.394(2) ?
C13 C14 . 1.398(2) ?
C13 N2 . 1.4269(19) ?
C14 C15 . 1.383(2) ?
C14 H14 . 0.9500 ?
C15 C16 . 1.390(2) ?
C15 H15 . 0.9500 ?
C16 C17 . 1.391(2) ?
C16 H16 . 0.9500 ?
C17 C18 . 1.388(2) ?
C17 H17 . 0.9500 ?
C18 H18 . 0.9500 ?
N1 N2 . 1.2628(18) ?

loop_
_geom_hbond_atom_site_label_D
_geom_hbond_atom_site_label_H
_geom_hbond_atom_site_label_A
_geom_hbond_site_symmetry_A
_geom_hbond_distance_DH
_geom_hbond_distance_HA
_geom_hbond_distance_DA
_geom_hbond_angle_DHA
_geom_hbond_publ_flag
C17 H17 Cg1 4_555 0.95 2.95 3.476(2) 116 yes

loop_
_geom_torsion_atom_site_label_1
_geom_torsion_atom_site_label_2
_geom_torsion_atom_site_label_3
_geom_torsion_atom_site_label_4
_geom_torsion_site_symmetry_1
_geom_torsion_site_symmetry_2
_geom_torsion_site_symmetry_3
_geom_torsion_site_symmetry_4
_geom_torsion
_geom_torsion_publ_flag
N1 C1 C2 Cl1 . . . . -179.36(10) ?
C3 C1 C2 Cl1 . . . . 3.2(2) ?
N1 C1 C2 Cl2 . . . . -0.05(19) ?
C3 C1 C2 Cl2 . . . . -177.52(11) ?
C2 C1 C3 C8 . . . . -67.0(2) ?
N1 C1 C3 C8 . . . . 115.67(16) ?
C2 C1 C3 C4 . . . . 114.42(17) ?
N1 C1 C3 C4 . . . . -62.90(18) ?
C8 C3 C4 C5 . . . . -1.2(2) ?
C1 C3 C4 C5 . . . . 177.40(13) ?
C3 C4 C5 C6 . . . . -0.2(2) ?
C4 C5 C6 C7 . . . . 1.7(2) ?
C4 C5 C6 C9 . . . . -179.38(13) ?
C5 C6 C7 C8 . . . . -1.8(2) ?
C9 C6 C7 C8 . . . . 179.25(13) ?
C4 C3 C8 C7 . . . . 1.1(2) ?
C1 C3 C8 C7 . . . . -177.48(13) ?
C6 C7 C8 C3 . . . . 0.4(2) ?
C5 C6 C9 C11 . . . . 143.50(14) ?
C7 C6 C9 C11 . . . . -37.58(18) ?
C5 C6 C9 C10 . . . . 23.30(19) ?
C7 C6 C9 C10 . . . . -157.77(14) ?
C5 C6 C9 C12 . . . . -96.41(16) ?
C7 C6 C9 C12 . . . . 82.52(17) ?
C18 C13 C14 C15 . . . . 1.1(2) ?
N2 C13 C14 C15 . . . . -174.40(14) ?
C13 C14 C15 C16 . . . . -0.8(2) ?
C14 C15 C16 C17 . . . . -0.6(2) ?
C15 C16 C17 C18 . . . . 1.6(2) ?
C16 C17 C18 C13 . . . . -1.3(2) ?
C14 C13 C18 C17 . . . . -0.1(2) ?
N2 C13 C18 C17 . . . . 175.75(13) ?
C2 C1 N1 N2 . . . . 169.00(13) ?
C3 C1 N1 N2 . . . . -13.47(19) ?
C1 N1 N2 C13 . . . . 177.31(11) ?
C18 C13 N2 N1 . . . . 168.30(13) ?
C14 C13 N2 N1 . . . . -16.0(2) ?

_cod_database_fobs_code 2022790
